data_4333826
loop_
_publ_author_name
'Cheriyedath Raj Sankar'
'Anna Becker'
'Abdeljalil Assoud'
'Holger Kleinke'

_publ_section_title
;
 New Quaternary Chalcogenides, Tl18Pb2M7Q25 (M= Ti, Zr, and Hf;Q= S and
 Se): Crystal Structure, Electronic Structure, and Electrical Transport
 Properties
;
_journal_name_full 'Inorganic Chemistry'
_journal_page_first 1895
_journal_page_last 1900
_journal_paper_doi 10.1021/ic3020699
_journal_volume 52
_journal_year 2013
_chemical_formula_sum 'Pb2 S25 Ti7 Tl18'
_chemical_formula_weight 5229.84
_chemical_name_systematic
; 
 ? 
;
_space_group_IT_number 205
_symmetry_cell_setting cubic
_symmetry_space_group_name_Hall '-P 2ac 2ab 3'
_symmetry_space_group_name_H-M 'P a -3'
_atom_sites_solution_hydrogens none
_atom_sites_solution_primary direct
_atom_sites_solution_secondary difmap
_audit_creation_method SHELXL-97
_cell_angle_alpha 90.00
_cell_angle_beta 90.00
_cell_angle_gamma 90.00
_cell_formula_units_Z 4
_cell_length_a 17.0952(6)
_cell_length_b 17.0952(6)
_cell_length_c 17.0952(6)
_cell_measurement_temperature 296(2)
_cell_volume 4996.0(3)
_computing_structure_refinement 'SHELXL-97 (Sheldrick, 1997)'
_computing_structure_solution 'SHELXS-97 (Sheldrick, 1990)'
_diffrn_ambient_temperature 296(2)
_diffrn_measured_fraction_theta_full 0.999
_diffrn_measured_fraction_theta_max 0.999
_diffrn_radiation_monochromator graphite
_diffrn_radiation_source 'fine-focus sealed tube'
_diffrn_radiation_type MoK\a
_diffrn_radiation_wavelength 0.71073
_diffrn_reflns_av_R_equivalents 0.0816
_diffrn_reflns_av_sigmaI/netI 0.0365
_diffrn_reflns_limit_h_max 23
_diffrn_reflns_limit_h_min -19
_diffrn_reflns_limit_k_max 21
_diffrn_reflns_limit_k_min -24
_diffrn_reflns_limit_l_max 24
_diffrn_reflns_limit_l_min -19
_diffrn_reflns_number 31736
_diffrn_reflns_theta_full 29.98
_diffrn_reflns_theta_max 29.98
_diffrn_reflns_theta_min 2.92
_exptl_absorpt_coefficient_mu 66.607
_exptl_absorpt_correction_T_max 0.3493
_exptl_absorpt_correction_T_min 0.0896
_exptl_absorpt_correction_type empirical
_exptl_absorpt_process_details SADABS
_exptl_crystal_colour black
_exptl_crystal_density_diffrn 6.953
_exptl_crystal_description plate
_exptl_crystal_F_000 8704
_exptl_crystal_size_max 0.07
_exptl_crystal_size_mid 0.05
_exptl_crystal_size_min 0.02
_refine_diff_density_max 1.942
_refine_diff_density_min -1.603
_refine_diff_density_rms 0.344
_refine_ls_extinction_coef 0.000094(3)
_refine_ls_extinction_expression Fc^*^=kFc[1+0.001xFc^2^\l^3^/sin(2\q)]^-1/4^
_refine_ls_extinction_method SHELXL
_refine_ls_goodness_of_fit_ref 1.111
_refine_ls_hydrogen_treatment none
_refine_ls_matrix_type full
_refine_ls_number_parameters 81
_refine_ls_number_reflns 2423
_refine_ls_number_restraints 0
_refine_ls_restrained_S_all 1.111
_refine_ls_R_factor_all 0.0522
_refine_ls_R_factor_gt 0.0379
_refine_ls_shift/su_max 0.003
_refine_ls_shift/su_mean 0.001
_refine_ls_structure_factor_coef Fsqd
_refine_ls_weighting_details 'calc w=1/[\s^2^(Fo^2^)+(0.0030P)^2^+94.7732P] where P=(Fo^2^+2Fc^2^)/3'
_refine_ls_weighting_scheme calc
_refine_ls_wR_factor_gt 0.0590
_refine_ls_wR_factor_ref 0.0646
_reflns_number_gt 1965
_reflns_number_total 2423
_reflns_threshold_expression >2sigma(I)
_cod_data_source_file ic3020699_si_003_1.cif
_cod_data_source_block Tl18Pb2Ti7S25
_cod_database_code 4333826

loop_
_symmetry_equiv_pos_as_xyz
'x, y, z'
'-x+1/2, -y, z+1/2'
'-x, y+1/2, -z+1/2'
'x+1/2, -y+1/2, -z'
'z, x, y'
'z+1/2, -x+1/2, -y'
'-z+1/2, -x, y+1/2'
'-z, x+1/2, -y+1/2'
'y, z, x'
'-y, z+1/2, -x+1/2'
'y+1/2, -z+1/2, -x'
'-y+1/2, -z, x+1/2'
'-x, -y, -z'
'x-1/2, y, -z-1/2'
'x, -y-1/2, z-1/2'
'-x-1/2, y-1/2, z'
'-z, -x, -y'
'-z-1/2, x-1/2, y'
'z-1/2, x, -y-1/2'
'z, -x-1/2, y-1/2'
'-y, -z, -x'
'y, -z-1/2, x-1/2'
'-y-1/2, z-1/2, x'
'y-1/2, z, -x-1/2'

loop_
_atom_site_label
_atom_site_type_symbol
_atom_site_fract_x
_atom_site_fract_y
_atom_site_fract_z
_atom_site_U_iso_or_equiv
_atom_site_adp_type
_atom_site_occupancy
_atom_site_symmetry_multiplicity
_atom_site_calc_flag
_atom_site_refinement_flags
Tl1 Tl 0.31850(3) 0.48338(3) 0.32464(3) 0.02512(11) Uani 1 1 d .
Tl2 Tl 0.16889(3) 0.32020(3) 0.34230(3) 0.02562(11) Uani 1 1 d .
Tl3 Tl 0.17160(3) 0.47983(3) 0.48588(3) 0.02404(11) Uani 1 1 d .
Pb1 Pb 0.18203(2) 0.18203(2) 0.18203(2) 0.02113(15) Uani 1 3 d S
S1 S 0.00579(15) 0.29521(14) 0.35582(15) 0.0171(5) Uani 1 1 d .
S2 S 0.00834(13) 0.14315(14) 0.49894(13) 0.0108(4) Uani 1 1 d .
S3 S 0.02097(14) 0.15240(14) 0.21144(14) 0.0158(5) Uani 1 1 d .
S4 S 0.14655(14) 0.36627(14) 0.15240(13) 0.0135(4) Uani 1 1 d .
S5 S 0.0000 0.0000 0.0000 0.054(3) Uani 1 6 d S
Ti1 Ti 0.01209(10) 0.15708(10) 0.35040(10) 0.0138(3) Uani 1 1 d .
Ti2 Ti 0.5000 0.5000 0.5000 0.0184(10) Uani 1 6 d S

loop_
_atom_site_aniso_label
_atom_site_aniso_U_11
_atom_site_aniso_U_22
_atom_site_aniso_U_33
_atom_site_aniso_U_23
_atom_site_aniso_U_13
_atom_site_aniso_U_12
Tl1 0.0253(2) 0.0241(2) 0.0260(2) -0.00089(17) 0.00112(17) -0.00001(17)
Tl2 0.0239(2) 0.0259(2) 0.0270(2) -0.00295(17) -0.00031(17) -0.00424(16)
Tl3 0.0241(2) 0.0234(2) 0.0246(2) 0.00128(17) 0.00076(17) 0.00079(16)
Pb1 0.02113(15) 0.02113(15) 0.02113(15) 0.00253(15) 0.00253(15) 0.00253(15)
S1 0.0215(13) 0.0126(11) 0.0172(12) -0.0002(9) -0.0015(9) 0.0002(9)
S2 0.0102(10) 0.0106(11) 0.0116(11) 0.0014(8) -0.0004(8) -0.0005(8)
S3 0.0166(12) 0.0178(12) 0.0129(11) -0.0001(9) 0.0016(9) -0.0010(9)
S4 0.0169(12) 0.0126(11) 0.0110(11) -0.0003(8) -0.0015(8) 0.0020(9)
S5 0.054(3) 0.054(3) 0.054(3) 0.016(3) 0.016(3) 0.016(3)
Ti1 0.0125(8) 0.0155(9) 0.0135(8) -0.0004(6) 0.0008(6) -0.0025(6)
Ti2 0.0184(10) 0.0184(10) 0.0184(10) 0.0039(10) 0.0039(10) 0.0039(10)

loop_
_atom_type_symbol
_atom_type_description
_atom_type_scat_dispersion_real
_atom_type_scat_dispersion_imag
_atom_type_scat_source
S S 0.1246 0.1234 'International Tables Vol C Tables 4.2.6.8 and 6.1.1.4'
Ti Ti 0.2776 0.4457 'International Tables Vol C Tables 4.2.6.8 and 6.1.1.4'
Tl Tl -2.8358 9.6688 'International Tables Vol C Tables 4.2.6.8 and 6.1.1.4'
Pb Pb -3.3944 10.1111 'International Tables Vol C Tables 4.2.6.8 and 6.1.1.4'

loop_
_geom_angle_atom_site_label_1
_geom_angle_atom_site_label_2
_geom_angle_atom_site_label_3
_geom_angle
_geom_angle_site_symmetry_1
_geom_angle_site_symmetry_3
S4 Tl1 S1 94.98(7) 18_665 18_665
S4 Tl1 S3 93.58(7) 18_665 18_665
S1 Tl1 S3 69.55(6) 18_665 18_665
S4 Tl1 Tl2 145.10(5) 18_665 9
S1 Tl1 Tl2 88.28(5) 18_665 9
S3 Tl1 Tl2 55.15(5) 18_665 9
S4 Tl1 Tl3 87.14(5) 18_665 .
S1 Tl1 Tl3 57.68(5) 18_665 .
S3 Tl1 Tl3 127.05(5) 18_665 .
Tl2 Tl1 Tl3 122.841(16) 9 .
S1 Tl2 S4 75.39(7) . 5
S1 Tl2 S3 78.73(7) . 22_566
S4 Tl2 S3 71.75(6) 5 22_566
S1 Tl2 Tl1 132.38(5) . 5
S4 Tl2 Tl1 88.29(5) 5 5
S3 Tl2 Tl1 53.66(5) 22_566 5
S1 Tl2 Pb1 91.40(5) . .
S4 Tl2 Pb1 57.72(5) 5 .
S3 Tl2 Pb1 129.33(5) 22_566 .
Tl1 Tl2 Pb1 117.149(16) 5 .
S1 Tl2 Tl3 94.02(5) . .
S4 Tl2 Tl3 130.05(5) 5 .
S3 Tl2 Tl3 58.30(5) 22_566 .
Tl1 Tl2 Tl3 63.116(12) 5 .
Pb1 Tl2 Tl3 171.572(16) . .
S1 Tl3 S3 81.03(7) 12_565 20_566
S1 Tl3 S5 94.12(5) 12_565 3
S3 Tl3 S5 98.72(5) 20_566 3
S1 Tl3 Tl2 143.61(5) 12_565 .
S3 Tl3 Tl2 130.52(5) 20_566 .
S5 Tl3 Tl2 97.383(14) 3 .
S1 Tl3 Tl1 86.50(5) 12_565 .
S3 Tl3 Tl1 124.21(5) 20_566 .
S5 Tl3 Tl1 136.460(15) 3 .
Tl2 Tl3 Tl1 61.728(12) . .
S3 Pb1 S3 91.73(7) . 9
S3 Pb1 S3 91.73(7) . 5
S3 Pb1 S3 91.73(7) 9 5
S3 Pb1 Tl2 127.27(5) . 5
S3 Pb1 Tl2 140.93(5) 9 5
S3 Pb1 Tl2 85.55(5) 5 5
S3 Pb1 Tl2 140.93(5) . 9
S3 Pb1 Tl2 85.55(5) 9 9
S3 Pb1 Tl2 127.27(5) 5 9
Tl2 Pb1 Tl2 66.081(16) 5 9
S3 Pb1 Tl2 85.55(5) . .
S3 Pb1 Tl2 127.27(5) 9 .
S3 Pb1 Tl2 140.93(5) 5 .
Tl2 Pb1 Tl2 66.081(16) 5 .
Tl2 Pb1 Tl2 66.081(16) 9 .
Ti1 S1 Tl2 95.89(9) . .
Ti1 S1 Tl3 103.87(10) . 6_456
Tl2 S1 Tl3 99.55(8) . 6_456
Ti1 S1 Tl1 97.60(9) . 24_556
Tl2 S1 Tl1 91.09(7) . 24_556
Tl3 S1 Tl1 154.80(9) 6_456 24_556
Ti2 S2 Ti1 95.86(9) 4_456 .
Ti2 S2 Ti1 95.76(9) 4_456 22_566
Ti1 S2 Ti1 93.35(7) . 22_566
Ti1 S3 Pb1 103.42(10) . .
Ti1 S3 Tl3 105.34(10) . 23_655
Pb1 S3 Tl3 97.85(7) . 23_655
Ti1 S3 Tl1 96.96(9) . 24_556
Pb1 S3 Tl1 90.14(7) . 24_556
Tl3 S3 Tl1 153.74(9) 23_655 24_556
Ti1 S3 Tl2 96.18(9) . 19_556
Pb1 S3 Tl2 154.48(9) . 19_556
Tl3 S3 Tl2 92.47(7) 23_655 19_556
Tl1 S3 Tl2 71.19(5) 24_556 19_556
Ti1 S4 Ti1 98.18(10) 9 18_665
Ti1 S4 Tl1 102.26(9) 9 24_556
Ti1 S4 Tl1 104.95(9) 18_665 24_556
Ti1 S4 Tl2 90.24(8) 9 9
Ti1 S4 Tl2 96.46(9) 18_665 9
Tl1 S4 Tl2 153.20(9) 24_556 9
Tl3 S5 Tl3 88.566(12) 23_655 19_556
Tl3 S5 Tl3 88.566(12) 23_655 15_565
Tl3 S5 Tl3 88.566(12) 19_556 15_565
Tl3 S5 Tl3 91.434(12) 23_655 3_545
Tl3 S5 Tl3 91.434(12) 19_556 3_545
Tl3 S5 Tl3 180.000(17) 15_565 3_545
Tl3 S5 Tl3 91.434(12) 23_655 7_554
Tl3 S5 Tl3 180.00(2) 19_556 7_554
Tl3 S5 Tl3 91.434(12) 15_565 7_554
Tl3 S5 Tl3 88.566(12) 3_545 7_554
Tl3 S5 Tl3 180.000(17) 23_655 11_455
Tl3 S5 Tl3 91.434(12) 19_556 11_455
Tl3 S5 Tl3 91.434(12) 15_565 11_455
Tl3 S5 Tl3 88.566(12) 3_545 11_455
Tl3 S5 Tl3 88.566(12) 7_554 11_455
S1 Ti1 S3 94.33(11) . .
S1 Ti1 S4 96.60(10) . 5
S3 Ti1 S4 92.64(10) . 5
S1 Ti1 S4 89.18(10) . 24_556
S3 Ti1 S4 94.79(10) . 24_556
S4 Ti1 S4 170.22(13) 5 24_556
S1 Ti1 S2 93.04(10) . .
S3 Ti1 S2 172.39(12) . .
S4 Ti1 S2 84.63(9) 5 .
S4 Ti1 S2 87.20(9) 24_556 .
S1 Ti1 S2 171.00(11) . 19_556
S3 Ti1 S2 90.87(10) . 19_556
S4 Ti1 S2 90.48(10) 5 19_556
S4 Ti1 S2 83.06(9) 24_556 19_556
S2 Ti1 S2 82.06(12) . 19_556
S2 Ti2 S2 93.73(7) 12_565 4_556
S2 Ti2 S2 93.73(7) 12_565 8_655
S2 Ti2 S2 93.73(7) 4_556 8_655
S2 Ti2 S2 180.00(10) 12_565 24_656
S2 Ti2 S2 86.27(7) 4_556 24_656
S2 Ti2 S2 86.27(7) 8_655 24_656
S2 Ti2 S2 86.27(7) 12_565 20_566
S2 Ti2 S2 86.27(7) 4_556 20_566
S2 Ti2 S2 180.0 8_655 20_566
S2 Ti2 S2 93.73(7) 24_656 20_566
S2 Ti2 S2 86.27(7) 12_565 16_665
S2 Ti2 S2 180.0 4_556 16_665
S2 Ti2 S2 86.27(7) 8_655 16_665
S2 Ti2 S2 93.73(7) 24_656 16_665
S2 Ti2 S2 93.73(7) 20_566 16_665

loop_
_geom_bond_atom_site_label_1
_geom_bond_atom_site_label_2
_geom_bond_distance
_geom_bond_site_symmetry_2
Tl1 S4 2.922(2) 18_665
Tl1 S1 3.046(3) 18_665
Tl1 S3 3.057(3) 18_665
Tl1 Tl2 3.5925(6) 9
Tl1 Tl3 3.7294(6) .
Tl2 S1 2.830(3) .
Tl2 S4 3.010(2) 5
Tl2 S3 3.115(3) 22_566
Tl2 Tl1 3.5925(6) 5
Tl2 Pb1 3.6245(7) .
Tl2 Tl3 3.6707(6) .
Tl3 S1 2.886(3) 12_565
Tl3 S3 2.927(3) 20_566
Tl3 S5 2.9635(4) 3
Pb1 S3 2.844(2) .
Pb1 S3 2.844(2) 9
Pb1 S3 2.844(2) 5
Pb1 Tl2 3.6245(7) 5
Pb1 Tl2 3.6245(7) 9
S1 Ti1 2.366(3) .
S1 Tl3 2.886(3) 6_456
S1 Tl1 3.046(3) 24_556
S2 Ti2 2.451(2) 4_456
S2 Ti1 2.551(3) .
S2 Ti1 2.555(3) 22_566
S3 Ti1 2.382(3) .
S3 Tl3 2.927(3) 23_655
S3 Tl1 3.057(3) 24_556
S3 Tl2 3.115(3) 19_556
S4 Ti1 2.421(3) 9
S4 Ti1 2.495(3) 18_665
S4 Tl1 2.922(2) 24_556
S4 Tl2 3.010(2) 9
S5 Tl3 2.9635(4) 23_655
S5 Tl3 2.9635(4) 19_556
S5 Tl3 2.9635(4) 15_565
S5 Tl3 2.9635(4) 3_545
S5 Tl3 2.9635(4) 7_554
S5 Tl3 2.9635(4) 11_455
Ti1 S4 2.421(3) 5
Ti1 S4 2.495(3) 24_556
Ti1 S2 2.555(3) 19_556
Ti2 S2 2.451(2) 12_565
Ti2 S2 2.451(2) 4_556
Ti2 S2 2.451(2) 8_655
Ti2 S2 2.451(2) 24_656
Ti2 S2 2.451(2) 20_566
Ti2 S2 2.451(2) 16_665

loop_
_geom_torsion_atom_site_label_1
_geom_torsion_atom_site_label_2
_geom_torsion_atom_site_label_3
_geom_torsion_atom_site_label_4
_geom_torsion
_geom_torsion_site_symmetry_1
_geom_torsion_site_symmetry_4
S1 Tl2 Tl3 S1 -117.65(13) . 12_565
S4 Tl2 Tl3 S1 168.10(10) 5 12_565
S3 Tl2 Tl3 S1 168.23(10) 22_566 12_565
Tl1 Tl2 Tl3 S1 106.13(9) 5 12_565
Pb1 Tl2 Tl3 S1 12.18(16) . 12_565
S1 Tl2 Tl3 S3 97.86(8) . 20_566
S4 Tl2 Tl3 S3 23.60(9) 5 20_566
S3 Tl2 Tl3 S3 23.74(9) 22_566 20_566
Tl1 Tl2 Tl3 S3 -38.37(6) 5 20_566
Pb1 Tl2 Tl3 S3 -132.31(13) . 20_566
S1 Tl2 Tl3 S5 -10.32(5) . 3
S4 Tl2 Tl3 S5 -84.57(6) 5 3
S3 Tl2 Tl3 S5 -84.44(5) 22_566 3
Tl1 Tl2 Tl3 S5 -146.545(15) 5 3
Pb1 Tl2 Tl3 S5 119.51(12) . 3
S1 Tl2 Tl3 Tl1 -149.81(5) . .
S4 Tl2 Tl3 Tl1 135.94(6) 5 .
S3 Tl2 Tl3 Tl1 136.07(5) 22_566 .
Tl1 Tl2 Tl3 Tl1 73.967(17) 5 .
Pb1 Tl2 Tl3 Tl1 -19.98(12) . .
S4 Tl1 Tl3 S1 3.86(7) 18_665 12_565
S1 Tl1 Tl3 S1 -93.86(5) 18_665 12_565
S3 Tl1 Tl3 S1 -88.47(8) 18_665 12_565
Tl2 Tl1 Tl3 S1 -157.07(5) 9 12_565
S4 Tl1 Tl3 S3 -72.82(8) 18_665 20_566
S1 Tl1 Tl3 S3 -170.54(8) 18_665 20_566
S3 Tl1 Tl3 S3 -165.14(2) 18_665 20_566
Tl2 Tl1 Tl3 S3 126.25(6) 9 20_566
S4 Tl1 Tl3 S5 96.16(5) 18_665 3
S1 Tl1 Tl3 S5 -1.56(6) 18_665 3
S3 Tl1 Tl3 S5 3.83(7) 18_665 3
Tl2 Tl1 Tl3 S5 -64.78(3) 9 3
S4 Tl1 Tl3 Tl2 165.42(5) 18_665 .
S1 Tl1 Tl3 Tl2 67.70(6) 18_665 .
S3 Tl1 Tl3 Tl2 73.09(6) 18_665 .
Tl2 Tl1 Tl3 Tl2 4.484(18) 9 .
S1 Tl2 Pb1 S3 -4.89(7) . .
S4 Tl2 Pb1 S3 66.82(7) 5 .
S3 Tl2 Pb1 S3 71.65(10) 22_566 .
Tl1 Tl2 Pb1 S3 135.49(5) 5 .
Tl3 Tl2 Pb1 S3 -134.87(13) . .
S1 Tl2 Pb1 S3 83.90(8) . 9
S4 Tl2 Pb1 S3 155.61(8) 5 9
S3 Tl2 Pb1 S3 160.44(12) 22_566 9
Tl1 Tl2 Pb1 S3 -135.72(7) 5 9
Tl3 Tl2 Pb1 S3 -46.08(14) . 9
S1 Tl2 Pb1 S3 -92.15(10) . 5
S4 Tl2 Pb1 S3 -20.45(10) 5 5
S3 Tl2 Pb1 S3 -15.61(11) 22_566 5
Tl1 Tl2 Pb1 S3 48.23(8) 5 5
Tl3 Tl2 Pb1 S3 137.87(13) . 5
S1 Tl2 Pb1 Tl2 -139.23(5) . 5
S4 Tl2 Pb1 Tl2 -67.52(5) 5 5
S3 Tl2 Pb1 Tl2 -62.69(6) 22_566 5
Tl1 Tl2 Pb1 Tl2 1.153(13) 5 5
Tl3 Tl2 Pb1 Tl2 90.79(11) . 5
S1 Tl2 Pb1 Tl2 147.54(5) . 9
S4 Tl2 Pb1 Tl2 -140.75(5) 5 9
S3 Tl2 Pb1 Tl2 -135.92(6) 22_566 9
Tl1 Tl2 Pb1 Tl2 -72.080(9) 5 9
Tl3 Tl2 Pb1 Tl2 17.56(12) . 9
S4 Tl2 S1 Ti1 -9.63(8) 5 .
S3 Tl2 S1 Ti1 -83.48(9) 22_566 .
Tl1 Tl2 S1 Ti1 -83.38(10) 5 .
Pb1 Tl2 S1 Ti1 46.42(8) . .
Tl3 Tl2 S1 Ti1 -140.04(8) . .
S4 Tl2 S1 Tl3 95.55(8) 5 6_456
S3 Tl2 S1 Tl3 21.70(7) 22_566 6_456
Tl1 Tl2 S1 Tl3 21.80(10) 5 6_456
Pb1 Tl2 S1 Tl3 151.60(6) . 6_456
Tl3 Tl2 S1 Tl3 -34.86(6) . 6_456
S4 Tl2 S1 Tl1 -107.39(7) 5 24_556
S3 Tl2 S1 Tl1 178.76(7) 22_566 24_556
Tl1 Tl2 S1 Tl1 178.86(2) 5 24_556
Pb1 Tl2 S1 Tl1 -51.33(5) . 24_556
Tl3 Tl2 S1 Tl1 122.20(5) . 24_556
S3 Pb1 S3 Ti1 -165.47(11) 9 .
S3 Pb1 S3 Ti1 102.74(13) 5 .
Tl2 Pb1 S3 Ti1 17.01(12) 5 .
Tl2 Pb1 S3 Ti1 -80.40(12) 9 .
Tl2 Pb1 S3 Ti1 -38.22(8) . .
S3 Pb1 S3 Tl3 86.624(14) 9 23_655
S3 Pb1 S3 Tl3 -5.16(7) 5 23_655
Tl2 Pb1 S3 Tl3 -90.89(7) 5 23_655
Tl2 Pb1 S3 Tl3 171.70(3) 9 23_655
Tl2 Pb1 S3 Tl3 -146.13(6) . 23_655
S3 Pb1 S3 Tl1 -68.28(9) 9 24_556
S3 Pb1 S3 Tl1 -160.07(5) 5 24_556
Tl2 Pb1 S3 Tl1 114.20(5) 5 24_556
Tl2 Pb1 S3 Tl1 16.79(11) 9 24_556
Tl2 Pb1 S3 Tl1 58.97(5) . 24_556
S3 Pb1 S3 Tl2 -26.3(2) 9 19_556
S3 Pb1 S3 Tl2 -118.10(17) 5 19_556
Tl2 Pb1 S3 Tl2 156.17(18) 5 19_556
Tl2 Pb1 S3 Tl2 58.8(2) 9 19_556
Tl2 Pb1 S3 Tl2 100.9(2) . 19_556
Tl2 S1 Ti1 S3 -81.48(10) . .
Tl3 S1 Ti1 S3 177.14(9) 6_456 .
Tl1 S1 Ti1 S3 10.42(10) 24_556 .
Tl2 S1 Ti1 S4 11.69(10) . 5
Tl3 S1 Ti1 S4 -89.69(10) 6_456 5
Tl1 S1 Ti1 S4 103.59(9) 24_556 5
Tl2 S1 Ti1 S4 -176.22(9) . 24_556
Tl3 S1 Ti1 S4 82.40(10) 6_456 24_556
Tl1 S1 Ti1 S4 -84.32(9) 24_556 24_556
Tl2 S1 Ti1 S2 96.63(9) . .
Tl3 S1 Ti1 S2 -4.75(10) 6_456 .
Tl1 S1 Ti1 S2 -171.47(8) 24_556 .
Tl2 S1 Ti1 S2 153.4(7) . 19_556
Tl3 S1 Ti1 S2 52.0(8) 6_456 19_556
Tl1 S1 Ti1 S2 -114.7(7) 24_556 19_556
Pb1 S3 Ti1 S1 81.44(10) . .
Tl3 S3 Ti1 S1 -176.37(10) 23_655 .
Tl1 S3 Ti1 S1 -10.37(10) 24_556 .
Tl2 S3 Ti1 S1 -82.09(9) 19_556 .
Pb1 S3 Ti1 S4 -15.38(10) . 5
Tl3 S3 Ti1 S4 86.80(10) 23_655 5
Tl1 S3 Ti1 S4 -107.19(9) 24_556 5
Tl2 S3 Ti1 S4 -178.92(8) 19_556 5
Pb1 S3 Ti1 S4 170.98(9) . 24_556
Tl3 S3 Ti1 S4 -86.83(10) 23_655 24_556
Tl1 S3 Ti1 S4 79.17(9) 24_556 24_556
Tl2 S3 Ti1 S4 7.44(9) 19_556 24_556
Pb1 S3 Ti1 S2 -84.2(8) . .
Tl3 S3 Ti1 S2 18.0(9) 23_655 .
Tl1 S3 Ti1 S2 -176.0(8) 24_556 .
Tl2 S3 Ti1 S2 112.3(8) 19_556 .
Pb1 S3 Ti1 S2 -105.90(9) . 19_556
Tl3 S3 Ti1 S2 -3.72(10) 23_655 19_556
Tl1 S3 Ti1 S2 162.29(8) 24_556 19_556
Tl2 S3 Ti1 S2 90.56(8) 19_556 19_556
Ti2 S2 Ti1 S1 174.11(9) 4_456 .
Ti1 S2 Ti1 S1 -89.75(10) 22_566 .
Ti2 S2 Ti1 S3 -20.3(9) 4_456 .
Ti1 S2 Ti1 S3 75.9(9) 22_566 .
Ti2 S2 Ti1 S4 -89.54(9) 4_456 5
Ti1 S2 Ti1 S4 6.60(9) 22_566 5
Ti2 S2 Ti1 S4 85.08(9) 4_456 24_556
Ti1 S2 Ti1 S4 -178.78(10) 22_566 24_556
Ti2 S2 Ti1 S2 1.69(8) 4_456 19_556
Ti1 S2 Ti1 S2 97.84(10) 22_566 19_556
